data_2022314
loop_
_publ_author_name
'Lifa, Said'
'Trifa, Chahrazed'
'Bouacida, Sofiane'
'Boudaren, Chaouki'
'Merazig, Hocine'

_publ_section_title
;
 Alkali and alkaline earth coordination polymers constructed from
 benzene-1,2,4,5-tetracarboxylic acid and flexible dicarboxylate acid
 ligands: syntheses, structures and spectroscopic and thermal properties
;
_journal_coeditor_code OC3008
_journal_issue 2
_journal_name_full 'Acta Crystallographica Section C'
_journal_page_first 90
_journal_page_last 99
_journal_paper_doi 10.1107/S2053229621000085
_journal_volume 77
_journal_year 2021
_chemical_formula_iupac '[Sr2 (C2 O4) (C10 H4 O8) (H2 O)2]'
_chemical_formula_moiety 'C12 H8 O14 Sr2'
_chemical_formula_sum 'C12 H8 O14 Sr2'
_chemical_formula_weight 551.42
_chemical_name_systematic
Poly[aqua(\m~8~-2,5-dicarboxybenzene-1,4-dicarboxylato-\k^12^<i>O</i>^1^:<i>O</i>^1'^,<i>O</i>^2^:<i>O</i>^2^,<i>O</i>^2'^:<i>O</i>^2'^:<i>O</i>^4^:<i>O</i>^4'^,<i>O</i>^5^:<i>O</i>^5^,<i>O</i>^5'^:<i>O</i>^5'^)strontium(II)]
_space_group_IT_number 2
_space_group_name_Hall '-P 1'
_space_group_name_H-M_alt 'P -1'
_symmetry_cell_setting triclinic
_symmetry_space_group_name_Hall '-P 1'
_symmetry_space_group_name_H-M 'P -1'
_atom_sites_solution_hydrogens mixed
_atom_sites_solution_primary direct
_atom_sites_solution_secondary direct
_audit_conform_dict_name cif_core.dic
_audit_conform_dict_version 2.3
_audit_creation_method 'WinGX routine CIF_UPDATE'
_cell_angle_alpha 99.938(7)
_cell_angle_beta 107.918(6)
_cell_angle_gamma 101.824(6)
_cell_formula_units_Z 1
_cell_length_a 7.0691(11)
_cell_length_b 7.8482(12)
_cell_length_c 7.9767(12)
_cell_measurement_reflns_used 9963
_cell_measurement_temperature 295(2)
_cell_measurement_theta_max 36.05
_cell_measurement_theta_min 3.37
_cell_volume 398.74(11)
_computing_cell_refinement
;
APEX2 (Bruker, 2011)
;
_computing_data_collection
;
APEX2 (Bruker, 2011)
;
_computing_data_reduction
;
APEX2 (Bruker, 2011)
;
_computing_molecular_graphics
;
ORTEP-3 for Windows (Farrugia, 2012)
;
_computing_publication_material
;
WinGX (Farrugia, 2012)
;
_computing_structure_refinement
;
SHELXL2014 (Sheldrick, 2015)
;
_computing_structure_solution
;
SHELXS86 (Sheldrick, 2002)
;
_diffrn_ambient_temperature 295(2)
_diffrn_detector 'CCD plate'
_diffrn_measured_fraction_theta_full 0.991
_diffrn_measured_fraction_theta_max 0.989
_diffrn_measurement_device_type 'Bruker APEXII'
_diffrn_measurement_method 'CCD rotation images, thick slices'
_diffrn_radiation_probe x-ray
_diffrn_radiation_type MoK\a
_diffrn_radiation_wavelength 0.71073
_diffrn_reflns_av_R_equivalents 0.015
_diffrn_reflns_av_unetI/netI 0.0259
_diffrn_reflns_limit_h_max 11
_diffrn_reflns_limit_h_min -11
_diffrn_reflns_limit_k_max 12
_diffrn_reflns_limit_k_min -10
_diffrn_reflns_limit_l_max 13
_diffrn_reflns_limit_l_min -10
_diffrn_reflns_number 10965
_diffrn_reflns_reduction_process
;
        Scaled and merged with Sortav
        R.H. Blessing, (1987) Cryst. Rev. 1, 3-58
        R.H. Blessing, (1989) J. Appl. Cryst. 22, 396-397
;
_diffrn_reflns_theta_full 25.242
_diffrn_reflns_theta_max 36.048
_diffrn_reflns_theta_min 4.886
_diffrn_source 'Enraf--Nonius FR590'
_diffrn_standards_number 0
_exptl_absorpt_coefficient_mu 6.771
_exptl_absorpt_correction_T_max 0.7471
_exptl_absorpt_correction_T_min 0.5813
_exptl_absorpt_correction_type multi-scan
_exptl_absorpt_process_details
;
(SADABS; Sheldrick, 2002)
;
_exptl_crystal_colour Colorless
_exptl_crystal_density_diffrn 2.296
_exptl_crystal_density_method 'not measured'
_exptl_crystal_description Prism
_exptl_crystal_F_000 268
_exptl_crystal_size_max 0.23
_exptl_crystal_size_mid 0.19
_exptl_crystal_size_min 0.11
_refine_diff_density_max 0.584
_refine_diff_density_min -0.386
_refine_ls_extinction_method none
_refine_ls_goodness_of_fit_ref 1.057
_refine_ls_hydrogen_treatment mixed
_refine_ls_matrix_type full
_refine_ls_number_constraints 0
_refine_ls_number_parameters 136
_refine_ls_number_reflns 3740
_refine_ls_number_restraints 3
_refine_ls_restrained_S_all 1.057
_refine_ls_R_factor_all 0.0142
_refine_ls_R_factor_gt 0.0134
_refine_ls_shift/su_max 0.003
_refine_ls_shift/su_mean 0
_refine_ls_structure_factor_coef Fsqd
_refine_ls_weighting_details 'w=1/[\s^2^(Fo^2^)+0.0825P] where P=(Fo^2^+2Fc^2^)/3'
_refine_ls_weighting_scheme calc
_refine_ls_wR_factor_gt 0.0341
_refine_ls_wR_factor_ref 0.0343
_reflns_number_gt 3618
_reflns_number_total 3740
_reflns_threshold_expression 'I > 2\s(I)'
_cod_data_source_file oc3008sup1.cif
_cod_data_source_block Sr
_cod_depositor_comments 'Adding full bibliography for 2022313--2022314.cif.'
_cod_database_code 2022314
_cod_database_fobs_code 2022314

loop_
_symmetry_equiv_pos_as_xyz
'x, y, z'
'-x, -y, -z'

loop_
_atom_site_type_symbol
_atom_site_label
_atom_site_fract_x
_atom_site_fract_y
_atom_site_fract_z
_atom_site_U_iso_or_equiv
_atom_site_adp_type
_atom_site_calc_flag
_atom_site_occupancy
_atom_site_disorder_assembly
_atom_site_disorder_group
Sr Sr1 0.83251(2) 0.14827(2) 0.63190(2) 0.00640(2) Uani d 1 . .
O O1W 0.76443(11) -0.10423(10) 0.77754(10) 0.01890(13) Uani d 1 . .
H H1W 0.839(2) -0.147(2) 0.857(2) 0.028 Uiso d 1 . .
H H2W 0.6406(19) -0.167(2) 0.735(2) 0.028 Uiso d 1 . .
O O1 0.47464(9) 0.13075(9) 0.63408(8) 0.01216(10) Uani d 1 . .
O O4 0.67613(10) 0.31300(9) 1.38704(8) 0.01358(10) Uani d 1 . .
O O2 0.17158(8) 0.07297(8) 0.66983(8) 0.01006(9) Uani d 1 . .
O O3 0.82622(10) 0.61042(8) 1.48312(8) 0.01383(11) Uani d 1 . .
O O6 1.01120(10) 0.27809(8) 0.98772(8) 0.01337(10) Uani d 1 . .
C C5 0.70583(11) 0.46351(10) 1.35895(10) 0.00873(11) Uani d 1 . .
C C3 0.52885(11) 0.33677(10) 1.02990(10) 0.00801(11) Uani d 1 . .
H H3 0.5495 0.2279 1.051 0.01 Uiso calc 1 . .
C C4 0.60311(10) 0.48956(10) 1.17556(9) 0.00733(10) Uani d 1 . .
C C2 0.42455(10) 0.34469(9) 0.85375(9) 0.00654(10) Uani d 1 . .
C C6 1.02617(11) 0.43548(10) 1.06204(10) 0.00824(11) Uani d 1 . .
C C1 0.35070(10) 0.17133(10) 0.70680(9) 0.00703(10) Uani d 1 . .
O O5 1.08020(10) 0.50487(8) 1.23130(8) 0.01207(10) Uani d 1 . .
H H33 0.866(2) 0.586(2) 1.590(2) 0.018 Uiso d 1 . .

loop_
_atom_site_aniso_label
_atom_site_aniso_U_11
_atom_site_aniso_U_22
_atom_site_aniso_U_33
_atom_site_aniso_U_12
_atom_site_aniso_U_13
_atom_site_aniso_U_23
Sr1 0.00662(3) 0.00655(3) 0.00545(3) 0.00224(2) 0.00138(2) 0.00092(2)
O1W 0.0150(3) 0.0172(3) 0.0204(3) 0.0002(2) -0.0007(2) 0.0123(2)
O1 0.0097(2) 0.0136(2) 0.0123(2) 0.00336(18) 0.00543(18) -0.0018(2)
O4 0.0173(2) 0.0099(2) 0.0096(2) 0.00085(19) -0.00012(19) 0.00492(19)
O2 0.00706(19) 0.0099(2) 0.0103(2) 0.00033(16) 0.00204(16) -0.00049(18)
O3 0.0209(3) 0.0091(2) 0.0055(2) 0.0025(2) -0.00186(19) 0.00082(18)
O6 0.0210(3) 0.0087(2) 0.0081(2) 0.0061(2) 0.00131(19) 0.00126(18)
C5 0.0103(2) 0.0093(3) 0.0055(2) 0.0028(2) 0.0012(2) 0.0022(2)
C3 0.0101(2) 0.0065(2) 0.0060(2) 0.0023(2) 0.0010(2) 0.0012(2)
C4 0.0087(2) 0.0073(3) 0.0050(2) 0.0022(2) 0.00111(19) 0.0014(2)
C2 0.0072(2) 0.0066(3) 0.0049(2) 0.00169(19) 0.00135(19) 0.0008(2)
C6 0.0094(2) 0.0086(3) 0.0058(2) 0.0028(2) 0.0011(2) 0.0022(2)
C1 0.0076(2) 0.0071(3) 0.0055(2) 0.00268(19) 0.00124(19) 0.0008(2)
O5 0.0188(3) 0.0106(2) 0.0046(2) 0.00406(19) 0.00135(18) 0.00158(18)

loop_
_atom_type_symbol
_atom_type_description
_atom_type_scat_dispersion_real
_atom_type_scat_dispersion_imag
_atom_type_scat_source
C C 0.0033 0.0016 'International Tables Vol C Tables 4.2.6.8 and 6.1.1.4'
H H 0 0 'International Tables Vol C Tables 4.2.6.8 and 6.1.1.4'
O O 0.0106 0.006 'International Tables Vol C Tables 4.2.6.8 and 6.1.1.4'
Sr Sr -1.5307 3.2498 'International Tables Vol C Tables 4.2.6.8 and 6.1.1.4'

loop_
_geom_angle_atom_site_label_1
_geom_angle_atom_site_label_2
_geom_angle_atom_site_label_3
_geom_angle_site_symmetry_1
_geom_angle_site_symmetry_3
_geom_angle
_geom_angle_publ_flag
O1W Sr1 O1 . . 77.03(2) ?
O1W Sr1 O2 . 1_655 83.69(2) ?
O1 Sr1 O2 . 1_655 160.64(2) ?
O1W Sr1 O4 . 1_554 146.31(2) ?
O1 Sr1 O4 . 1_554 75.36(2) ?
O2 Sr1 O4 1_655 1_554 121.96(2) ?
O1W Sr1 O5 . 2_767 129.18(2) ?
O1 Sr1 O5 . 2_767 86.72(2) ?
O2 Sr1 O5 1_655 2_767 107.19(2) ?
O4 Sr1 O5 1_554 2_767 67.90(2) ?
O1W Sr1 O6 . . 72.18(3) ?
O1 Sr1 O6 . . 93.95(2) ?
O2 Sr1 O6 1_655 . 81.69(2) ?
O4 Sr1 O6 1_554 . 128.48(2) ?
O5 Sr1 O6 2_767 . 61.19(2) ?
O1W Sr1 O2 . 2_656 92.93(3) ?
O1 Sr1 O2 . 2_656 112.128(19) ?
O2 Sr1 O2 1_655 2_656 66.70(2) ?
O4 Sr1 O2 1_554 2_656 80.07(2) ?
O5 Sr1 O2 2_767 2_656 137.44(2) ?
O6 Sr1 O2 . 2_656 146.54(2) ?
O1W Sr1 O1 . 2_656 73.19(2) ?
O1 Sr1 O1 . 2_656 65.48(2) ?
O2 Sr1 O1 1_655 2_656 107.31(2) ?
O4 Sr1 O1 1_554 2_656 78.00(2) ?
O5 Sr1 O1 2_767 2_656 140.61(2) ?
O6 Sr1 O1 . 2_656 142.90(2) ?
O2 Sr1 O1 2_656 2_656 47.781(19) ?
O1W Sr1 C1 . 2_656 80.08(3) ?
O1 Sr1 C1 . 2_656 89.37(2) ?
O2 Sr1 C1 1_655 2_656 85.54(2) ?
O4 Sr1 C1 1_554 2_656 80.68(2) ?
O5 Sr1 C1 2_767 2_656 148.31(2) ?
O6 Sr1 C1 . 2_656 150.50(2) ?
O2 Sr1 C1 2_656 2_656 24.031(18) ?
O1 Sr1 C1 2_656 2_656 24.035(18) ?
O1W Sr1 O3 . 2_767 143.99(2) ?
O1 Sr1 O3 . 2_767 138.91(2) ?
O2 Sr1 O3 1_655 2_767 60.44(2) ?
O4 Sr1 O3 1_554 2_767 66.56(2) ?
O5 Sr1 O3 2_767 2_767 65.46(2) ?
O6 Sr1 O3 . 2_767 97.71(2) ?
O2 Sr1 O3 2_656 2_767 76.627(19) ?
O1 Sr1 O3 2_656 2_767 118.27(2) ?
C1 Sr1 O3 2_656 2_767 98.89(2) ?
O1W Sr1 Sr1 . 2_756 88.17(2) ?
O1 Sr1 Sr1 . 2_756 141.129(15) ?
O2 Sr1 Sr1 1_655 2_756 34.618(14) ?
O4 Sr1 Sr1 1_554 2_756 101.506(19) ?
O5 Sr1 Sr1 2_767 2_756 128.792(16) ?
O6 Sr1 Sr1 . 2_756 115.629(17) ?
O2 Sr1 Sr1 2_656 2_756 32.079(13) ?
O1 Sr1 Sr1 2_656 2_756 75.898(17) ?
C1 Sr1 Sr1 2_656 2_756 52.415(16) ?
O3 Sr1 Sr1 2_767 2_756 64.637(16) ?
O1W Sr1 Sr1 . 2_656 72.120(18) ?
O1 Sr1 Sr1 . 2_656 34.489(15) ?
O2 Sr1 Sr1 1_655 2_656 135.979(16) ?
O4 Sr1 Sr1 1_554 2_656 74.189(16) ?
O5 Sr1 Sr1 2_767 2_656 116.658(16) ?
O6 Sr1 Sr1 . 2_656 122.370(17) ?
O2 Sr1 Sr1 2_656 2_656 78.169(16) ?
O1 Sr1 Sr1 2_656 2_656 30.991(13) ?
C1 Sr1 Sr1 2_656 2_656 54.925(15) ?
O3 Sr1 Sr1 2_767 2_656 136.162(13) ?
Sr1 Sr1 Sr1 2_756 2_656 106.797(12) ?
O1W Sr1 H2W . . 15.2(3) ?
O1 Sr1 H2W . . 64.8(3) ?
O2 Sr1 H2W 1_655 . 95.8(3) ?
O4 Sr1 H2W 1_554 . 131.1(3) ?
O5 Sr1 H2W 2_767 . 132.8(3) ?
O6 Sr1 H2W . . 82.9(3) ?
O2 Sr1 H2W 2_656 . 89.4(3) ?
O1 Sr1 H2W 2_656 . 60.7(3) ?
C1 Sr1 H2W 2_656 . 72.0(3) ?
O3 Sr1 H2W 2_767 . 155.7(3) ?
Sr1 Sr1 H2W 2_756 . 93.0(3) ?
Sr1 Sr1 H2W 2_656 . 56.9(3) ?
Sr1 O1W H1W . . 134.9(11) ?
Sr1 O1W H2W . . 113.7(11) ?
H1W O1W H2W . . 111.3(15) ?
C1 O1 Sr1 . . 152.60(5) ?
C1 O1 Sr1 . 2_656 92.08(4) ?
Sr1 O1 Sr1 . 2_656 114.52(2) ?
C5 O4 Sr1 . 1_556 139.52(5) ?
C1 O2 Sr1 . 1_455 131.37(5) ?
C1 O2 Sr1 . 2_656 94.77(4) ?
Sr1 O2 Sr1 1_455 2_656 113.30(2) ?
C5 O3 Sr1 . 2_767 115.15(5) ?
C5 O3 H33 . . 109.5(10) ?
Sr1 O3 H33 2_767 . 118.2(10) ?
C6 O6 Sr1 . . 121.27(5) ?
O4 C5 O3 . . 123.99(7) ?
O4 C5 C4 . . 120.71(7) ?
O3 C5 C4 . . 115.30(7) ?
C2 C3 C4 . . 121.07(7) ?
C2 C3 H3 . . 119.5 ?
C4 C3 H3 . . 119.5 ?
C3 C4 C2 . 2_667 120.34(7) ?
C3 C4 C5 . . 116.31(7) ?
C2 C4 C5 2_667 . 123.34(6) ?
C3 C2 C4 . 2_667 118.59(6) ?
C3 C2 C1 . . 116.58(6) ?
C4 C2 C1 2_667 . 124.82(6) ?
O6 C6 O5 . . 126.98(7) ?
O6 C6 C6 . 2_767 117.90(8) ?
O5 C6 C6 . 2_767 115.12(8) ?
O1 C1 O2 . . 123.86(7) ?
O1 C1 C2 . . 118.01(6) ?
O2 C1 C2 . . 118.06(6) ?
O1 C1 Sr1 . 2_656 63.88(4) ?
O2 C1 Sr1 . 2_656 61.20(4) ?
C2 C1 Sr1 . 2_656 171.05(5) ?
C6 O5 Sr1 . 2_767 122.58(5) ?

loop_
_geom_bond_atom_site_label_1
_geom_bond_atom_site_label_2
_geom_bond_site_symmetry_2
_geom_bond_distance
_geom_bond_publ_flag
Sr1 O1W . 2.5012(8) ?
Sr1 O1 . 2.5109(7) ?
Sr1 O2 1_655 2.5263(7) ?
Sr1 O4 1_554 2.6148(7) ?
Sr1 O5 2_767 2.6181(7) ?
Sr1 O6 . 2.6377(7) ?
Sr1 O2 2_656 2.7023(7) ?
Sr1 O1 2_656 2.7612(7) ?
Sr1 C1 2_656 3.0733(8) ?
Sr1 O3 2_767 3.2153(8) ?
Sr1 Sr1 2_756 4.3687(5) ?
Sr1 Sr1 2_656 4.4366(7) ?
Sr1 H2W . 2.941(16) ?
O1W H1W . 0.852(13) ?
O1W H2W . 0.841(13) ?
O1 C1 . 1.2526(9) ?
O1 Sr1 2_656 2.7612(7) ?
O4 C5 . 1.2281(10) ?
O4 Sr1 1_556 2.6148(7) ?
O2 C1 . 1.2558(9) ?
O2 Sr1 1_455 2.5263(7) ?
O2 Sr1 2_656 2.7024(7) ?
O3 C5 . 1.3114(10) ?
O3 Sr1 2_767 3.2153(8) ?
O3 H33 . 0.877(16) ?
O6 C6 . 1.2424(10) ?
C5 C4 . 1.4898(10) ?
C3 C2 . 1.3904(10) ?
C3 C4 . 1.3961(10) ?
C3 H3 . 0.93 ?
C4 C2 2_667 1.4022(10) ?
C2 C4 2_667 1.4022(10) ?
C2 C1 . 1.5099(10) ?
C6 O5 . 1.2685(9) ?
C6 C6 2_767 1.5545(15) ?
C1 Sr1 2_656 3.0733(8) ?
O5 Sr1 2_767 2.6180(7) ?

loop_
_geom_hbond_atom_site_label_D
_geom_hbond_atom_site_label_H
_geom_hbond_atom_site_label_A
_geom_hbond_site_symmetry_A
_geom_hbond_distance_DH
_geom_hbond_distance_HA
_geom_hbond_distance_DA
_geom_hbond_angle_DHA
_geom_hbond_publ_flag
O1W H1W O6 2_757 0.8500 1.9500 2.7973(4) 172.00 yes
O1W H2W O4 2_657 0.8400 2.1200 2.9594(5) 175.00 yes
O3 H33 O5 2_768 0.877(16) 1.677(15) 2.5446(4) 168.00 yes

loop_
_geom_torsion_atom_site_label_1
_geom_torsion_atom_site_label_2
_geom_torsion_atom_site_label_3
_geom_torsion_atom_site_label_4
_geom_torsion_site_symmetry_1
_geom_torsion_site_symmetry_2
_geom_torsion_site_symmetry_3
_geom_torsion_site_symmetry_4
_geom_torsion
_geom_torsion_publ_flag
Sr1 O4 C5 O3 1_556 . . . -13.89(14) ?
Sr1 O4 C5 C4 1_556 . . . 166.18(6) ?
Sr1 O3 C5 O4 2_767 . . . 128.17(7) ?
Sr1 O3 C5 C4 2_767 . . . -51.89(8) ?
C2 C3 C4 C2 . . . 2_667 -0.65(12) ?
C2 C3 C4 C5 . . . . 177.92(6) ?
O4 C5 C4 C3 . . . . -19.42(11) ?
O3 C5 C4 C3 . . . . 160.64(7) ?
O4 C5 C4 C2 . . . 2_667 159.10(8) ?
O3 C5 C4 C2 . . . 2_667 -20.84(11) ?
C4 C3 C2 C4 . . . 2_667 0.64(12) ?
C4 C3 C2 C1 . . . . -179.89(6) ?
Sr1 O6 C6 O5 . . . . 168.87(6) ?
Sr1 O6 C6 C6 . . . 2_767 -11.05(11) ?
Sr1 O1 C1 O2 . . . . -153.79(9) ?
Sr1 O1 C1 O2 2_656 . . . 12.78(8) ?
Sr1 O1 C1 C2 . . . . 23.27(16) ?
Sr1 O1 C1 C2 2_656 . . . -170.17(6) ?
Sr1 O1 C1 Sr1 . . . 2_656 -166.57(13) ?
Sr1 O2 C1 O1 1_455 . . . -140.14(6) ?
Sr1 O2 C1 O1 2_656 . . . -13.10(8) ?
Sr1 O2 C1 C2 1_455 . . . 42.80(9) ?
Sr1 O2 C1 C2 2_656 . . . 169.85(6) ?
Sr1 O2 C1 Sr1 1_455 . . 2_656 -127.05(6) ?
C3 C2 C1 O1 . . . . -85.84(9) ?
C4 C2 C1 O1 2_667 . . . 93.59(9) ?
C3 C2 C1 O2 . . . . 91.39(8) ?
C4 C2 C1 O2 2_667 . . . -89.18(9) ?
O6 C6 O5 Sr1 . . . 2_767 168.67(6) ?
C6 C6 O5 Sr1 2_767 . . 2_767 -11.41(11) ?
